data_7151305
loop_
_publ_author_name
'Sengupta, Anindita'
'Aravinda, Subrayashastry'
'Shamala, Narayanaswamy'
'Raja, K. Muruga Poopathi'
'Balaram, Padmanabhan'

_publ_section_title
;
 Structural studies of model peptides containing ?-, ?- and ?-amino
 acids
;
_journal_issue 22
_journal_name_full 'Organic &amp;  Biomolecular Chemistry'
_journal_page_first 4214
_journal_paper_doi 10.1039/b609863k
_journal_volume 4
_journal_year 2006
_chemical_formula_moiety 'C14 H25 N3 O3 * H2O'
_chemical_formula_sum 'C14 H27 N3 O4'
_chemical_formula_weight 301.39
_chemical_name_common 'pivaloyl-prolyl-beta-glycyl-N-methyl amide'
_chemical_name_systematic
;
pivaloyl-prolyl-beta-glycyl-N-methyl amide
;
_space_group_IT_number 19
_symmetry_cell_setting orthorhombic
_symmetry_space_group_name_Hall 'P 2ac 2ab'
_symmetry_space_group_name_H-M 'P 21 21 21'
_atom_sites_solution_hydrogens geom
_atom_sites_solution_primary direct
_atom_sites_solution_secondary difmap
_audit_creation_method SHELXL-97
_cell_angle_alpha 90.00
_cell_angle_beta 90.00
_cell_angle_gamma 90.00
_cell_formula_units_Z 4
_cell_length_a 6.297(3)
_cell_length_b 11.589(5)
_cell_length_c 22.503(9)
_cell_measurement_temperature 293(2)
_cell_volume 1642.2(12)
_computing_data_collection SMART
_computing_data_reduction SAINT
_computing_structure_refinement 'SHELXL-97 (Sheldrick, 1997)'
_computing_structure_solution 'SHELXS-97 (Sheldrick, 1990)'
_diffrn_ambient_temperature 293(2)
_diffrn_measured_fraction_theta_full 0.947
_diffrn_measured_fraction_theta_max 0.947
_diffrn_measurement_device_type 'BRUKER AXS SMART APEX CCD with Mo source'
_diffrn_measurement_method 'omega scan'
_diffrn_radiation_monochromator graphite
_diffrn_radiation_source 'fine-focus sealed tube'
_diffrn_radiation_type MoK\a
_diffrn_radiation_wavelength 0.71073
_diffrn_reflns_av_R_equivalents 0.0409
_diffrn_reflns_av_sigmaI/netI 0.0263
_diffrn_reflns_limit_h_max 7
_diffrn_reflns_limit_h_min -8
_diffrn_reflns_limit_k_max 13
_diffrn_reflns_limit_k_min -15
_diffrn_reflns_limit_l_max 29
_diffrn_reflns_limit_l_min -28
_diffrn_reflns_number 12803
_diffrn_reflns_theta_full 27.45
_diffrn_reflns_theta_max 27.45
_diffrn_reflns_theta_min 1.98
_exptl_absorpt_coefficient_mu 0.089
_exptl_absorpt_correction_type none
_exptl_crystal_colour colorless
_exptl_crystal_density_diffrn 1.219
_exptl_crystal_density_method 'not measured'
_exptl_crystal_description rectangular
_exptl_crystal_F_000 656
_exptl_crystal_size_max 0.52
_exptl_crystal_size_mid 0.35
_exptl_crystal_size_min 0.1
_refine_diff_density_max 0.294
_refine_diff_density_min -0.151
_refine_diff_density_rms 0.039
_refine_ls_abs_structure_details 'Flack H D (1983), Acta Cryst. A39, 876-881'
_refine_ls_abs_structure_Flack -10(10)
_refine_ls_extinction_method none
_refine_ls_goodness_of_fit_ref 1.076
_refine_ls_hydrogen_treatment mixed
_refine_ls_matrix_type full
_refine_ls_number_parameters 206
_refine_ls_number_reflns 2054
_refine_ls_number_restraints 0
_refine_ls_restrained_S_all 1.076
_refine_ls_R_factor_all 0.0487
_refine_ls_R_factor_gt 0.0439
_refine_ls_shift/su_max 0.002
_refine_ls_shift/su_mean 0.000
_refine_ls_structure_factor_coef Fsqd
_refine_ls_weighting_details 'calc w=1/[\s^2^(Fo^2^)+(0.0866P)^2^+0.0888P] where P=(Fo^2^+2Fc^2^)/3'
_refine_ls_weighting_scheme calc
_refine_ls_wR_factor_gt 0.1211
_refine_ls_wR_factor_ref 0.1246
_reflns_number_gt 1861
_reflns_number_total 2054
_reflns_threshold_expression >2sigma(I)
_cod_data_source_file b609863k.txt
_cod_data_source_block pb1
_cod_depositor_comments
;
The following automatic conversions were performed:
'_symmetry_cell_setting' value 'Orthorhombic' changed to 'orthorhombic'
according to '/home/saulius/struct/CIF-dictionaries/cif_core.dic'
dictionary named 'cif_core.dic' version 2.4.1 from
2010-06-29.

'_exptl_absorpt_correction_type' value 'None' changed to
'none' according to '/home/saulius/struct/CIF-dictionaries/cif_core.dic'
dictionary named 'cif_core.dic' version 2.4.1 from 2010-06-29.

Automatic conversion script
Id: cif_fix_enum 1527 2010-12-29 10:47:43Z saulius 
;
_cod_original_cell_volume 1642.2(11)
_cod_original_sg_symbol_H-M P2(1)2(1)2(1)
_cod_database_code 7151305

loop_
_symmetry_equiv_pos_as_xyz
'x, y, z'
'-x+1/2, -y, z+1/2'
'-x, y+1/2, -z+1/2'
'x+1/2, -y+1/2, -z'

loop_
_atom_site_label
_atom_site_type_symbol
_atom_site_fract_x
_atom_site_fract_y
_atom_site_fract_z
_atom_site_U_iso_or_equiv
_atom_site_adp_type
_atom_site_occupancy
_atom_site_symmetry_multiplicity
_atom_site_calc_flag
_atom_site_refinement_flags
_atom_site_disorder_assembly
_atom_site_disorder_group
C0T1 C -0.3132(6) 0.7648(3) 0.39042(13) 0.0761(10) Uani 1 1 d . . .
H0T1 H -0.2523 0.7183 0.3595 0.114 Uiso 1 1 calc R . .
H0T2 H -0.4486 0.7937 0.3777 0.114 Uiso 1 1 calc R . .
H0T3 H -0.3315 0.7188 0.4255 0.114 Uiso 1 1 calc R . .
C0T2 C -0.2662(6) 0.9351(3) 0.45406(12) 0.0764(10) Uani 1 1 d . . .
H0T4 H -0.4014 0.9642 0.4413 0.115 Uiso 1 1 calc R . .
H0T5 H -0.1749 0.9984 0.4643 0.115 Uiso 1 1 calc R . .
H0T6 H -0.2855 0.8864 0.4882 0.115 Uiso 1 1 calc R . .
C0T3 C 0.0491(6) 0.8182(3) 0.42235(15) 0.0788(10) Uani 1 1 d . . .
H0T7 H 0.1089 0.7749 0.3900 0.118 Uiso 1 1 calc R . .
H0T8 H 0.0323 0.7687 0.4562 0.118 Uiso 1 1 calc R . .
H0T9 H 0.1420 0.8809 0.4323 0.118 Uiso 1 1 calc R . .
C0T4 C -0.1660(4) 0.86556(19) 0.40406(9) 0.0439(5) Uani 1 1 d . . .
C0' C -0.1638(3) 0.94478(17) 0.34869(9) 0.0362(4) Uani 1 1 d . . .
O0 O -0.3172(3) 0.94477(15) 0.31510(7) 0.0477(4) Uani 1 1 d . . .
N1 N -0.0017(3) 1.01621(15) 0.33719(7) 0.0360(4) Uani 1 1 d . . .
C1A C -0.0175(3) 1.09230(17) 0.28508(8) 0.0359(4) Uani 1 1 d . . .
H1A H -0.131(4) 1.152(2) 0.2899(12) 0.043(6) Uiso 1 1 d . . .
C1B C 0.2006(4) 1.1509(2) 0.28226(11) 0.0481(6) Uani 1 1 d . . .
H1B1 H 0.3008 1.1050 0.2596 0.058 Uiso 1 1 calc R . .
H1B2 H 0.1905 1.2271 0.2646 0.058 Uiso 1 1 calc R . .
C1G C 0.2652(4) 1.1582(2) 0.34711(11) 0.0527(6) Uani 1 1 d . . .
H1G1 H 0.4180 1.1652 0.3511 0.063 Uiso 1 1 calc R . .
H1G2 H 0.1980 1.2234 0.3665 0.063 Uiso 1 1 calc R . .
C1D C 0.1871(4) 1.0451(2) 0.37303(10) 0.0467(5) Uani 1 1 d . . .
H1D1 H 0.2947 0.9856 0.3695 0.056 Uiso 1 1 calc R . .
H1D2 H 0.1498 1.0542 0.4146 0.056 Uiso 1 1 calc R . .
C1' C -0.0671(3) 1.02731(16) 0.22802(8) 0.0329(4) Uani 1 1 d . . .
O1 O 0.0221(3) 0.93577(13) 0.21548(6) 0.0428(4) Uani 1 1 d . . .
N2 N -0.2014(3) 1.08071(15) 0.19262(8) 0.0400(4) Uani 1 1 d . . .
H2 H -0.2441 1.1486 0.2024 0.048 Uiso 1 1 calc R . .
C2A C -0.4758(4) 0.9583(2) 0.14939(9) 0.0436(5) Uani 1 1 d . . .
H2A1 H -0.4409 0.8984 0.1778 0.052 Uiso 1 1 calc R . .
H2A2 H -0.5848 1.0067 0.1669 0.052 Uiso 1 1 calc R . .
C2B C -0.2810(4) 1.03031(19) 0.13781(9) 0.0402(5) Uani 1 1 d . . .
H2B1 H -0.1716 0.9825 0.1201 0.048 Uiso 1 1 calc R . .
H2B2 H -0.3155 1.0913 0.1099 0.048 Uiso 1 1 calc R . .
C2' C -0.5621(4) 0.9035(2) 0.09397(10) 0.0440(5) Uani 1 1 d . . .
O2 O -0.4505(3) 0.8850(2) 0.05068(8) 0.0738(7) Uani 1 1 d . . .
N0M N -0.7655(3) 0.8723(2) 0.09617(10) 0.0553(6) Uani 1 1 d . . .
H0M H -0.842(4) 0.888(2) 0.1296(12) 0.047(7) Uiso 1 1 d . . .
C0M C -0.8715(5) 0.8168(4) 0.04681(14) 0.0823(11) Uani 1 1 d . . .
H3A H -1.0169 0.8022 0.0571 0.124 Uiso 1 1 calc R . .
H3B H -0.8018 0.7452 0.0379 0.124 Uiso 1 1 calc R . .
H3C H -0.8660 0.8663 0.0126 0.124 Uiso 1 1 calc R . .
OW O -0.3413(3) 1.30705(15) 0.22714(9) 0.0565(5) Uani 1 1 d . . .
HW1 H -0.457(5) 1.357(3) 0.2123(14) 0.075(10) Uiso 1 1 d . . .
HW2 H -0.249(6) 1.351(3) 0.2430(13) 0.065(9) Uiso 1 1 d . . .

loop_
_atom_site_aniso_label
_atom_site_aniso_U_11
_atom_site_aniso_U_22
_atom_site_aniso_U_33
_atom_site_aniso_U_23
_atom_site_aniso_U_13
_atom_site_aniso_U_12
C0T1 0.110(3) 0.0651(16) 0.0534(15) 0.0213(13) -0.0154(17) -0.0364(19)
C0T2 0.106(3) 0.085(2) 0.0384(13) -0.0045(13) 0.0152(15) -0.007(2)
C0T3 0.074(2) 0.080(2) 0.082(2) 0.0401(17) -0.0127(17) 0.0072(18)
C0T4 0.0515(12) 0.0475(12) 0.0327(10) 0.0045(9) -0.0015(10) -0.0023(10)
C0' 0.0382(10) 0.0365(10) 0.0340(9) -0.0036(8) -0.0010(8) 0.0004(9)
O0 0.0415(8) 0.0560(9) 0.0455(8) 0.0115(7) -0.0095(7) -0.0094(8)
N1 0.0380(9) 0.0397(9) 0.0304(8) -0.0023(6) -0.0045(7) -0.0013(7)
C1A 0.0406(11) 0.0340(9) 0.0331(10) -0.0024(8) -0.0012(8) -0.0025(9)
C1B 0.0531(13) 0.0445(11) 0.0466(13) -0.0034(10) 0.0000(11) -0.0145(11)
C1G 0.0528(14) 0.0548(13) 0.0506(14) -0.0131(11) -0.0058(11) -0.0166(12)
C1D 0.0448(11) 0.0552(12) 0.0401(11) -0.0032(10) -0.0109(9) -0.0054(11)
C1' 0.0363(9) 0.0317(9) 0.0308(9) 0.0003(7) 0.0005(7) -0.0046(8)
O1 0.0498(9) 0.0414(8) 0.0371(7) -0.0049(6) -0.0030(7) 0.0078(7)
N2 0.0492(10) 0.0352(8) 0.0356(9) -0.0025(7) -0.0059(8) 0.0014(8)
C2A 0.0531(12) 0.0448(11) 0.0330(10) -0.0069(9) 0.0034(9) -0.0044(11)
C2B 0.0457(11) 0.0459(11) 0.0291(9) -0.0008(8) -0.0042(8) 0.0001(10)
C2' 0.0548(13) 0.0428(11) 0.0344(10) -0.0076(9) 0.0060(9) -0.0030(10)
O2 0.0719(12) 0.1041(16) 0.0455(10) -0.0293(10) 0.0208(9) -0.0283(13)
N0M 0.0485(12) 0.0785(15) 0.0390(10) -0.0173(10) 0.0046(9) -0.0105(11)
C0M 0.0658(19) 0.122(3) 0.0592(17) -0.0387(18) 0.0053(15) -0.027(2)
OW 0.0560(11) 0.0424(9) 0.0710(12) -0.0128(8) -0.0184(10) 0.0069(8)

loop_
_atom_type_symbol
_atom_type_description
_atom_type_scat_dispersion_real
_atom_type_scat_dispersion_imag
_atom_type_scat_source
C C 0.0033 0.0000 'International Tables Vol C Tables 4.2.6.8 and 6.1.1.4'
H H 0.0000 0.0000 'International Tables Vol C Tables 4.2.6.8 and 6.1.1.4'
N N 0.0061 0.0000 'International Tables Vol C Tables 4.2.6.8 and 6.1.1.4'
O O 0.0106 0.0000 'International Tables Vol C Tables 4.2.6.8 and 6.1.1.4'

loop_
_geom_angle_atom_site_label_1
_geom_angle_atom_site_label_2
_geom_angle_atom_site_label_3
_geom_angle
_geom_angle_site_symmetry_1
_geom_angle_site_symmetry_3
_geom_angle_publ_flag
C0T4 C0T1 H0T1 109.5 . . ?
C0T4 C0T1 H0T2 109.5 . . ?
H0T1 C0T1 H0T2 109.5 . . ?
C0T4 C0T1 H0T3 109.5 . . ?
H0T1 C0T1 H0T3 109.5 . . ?
H0T2 C0T1 H0T3 109.5 . . ?
C0T4 C0T2 H0T4 109.5 . . ?
C0T4 C0T2 H0T5 109.5 . . ?
H0T4 C0T2 H0T5 109.5 . . ?
C0T4 C0T2 H0T6 109.5 . . ?
H0T4 C0T2 H0T6 109.5 . . ?
H0T5 C0T2 H0T6 109.5 . . ?
C0T4 C0T3 H0T7 109.5 . . ?
C0T4 C0T3 H0T8 109.5 . . ?
H0T7 C0T3 H0T8 109.5 . . ?
C0T4 C0T3 H0T9 109.5 . . ?
H0T7 C0T3 H0T9 109.5 . . ?
H0T8 C0T3 H0T9 109.5 . . ?
C0T3 C0T4 C0T2 111.2(3) . . ?
C0T3 C0T4 C0T1 108.7(2) . . ?
C0T2 C0T4 C0T1 107.6(3) . . ?
C0T3 C0T4 C0' 115.1(2) . . ?
C0T2 C0T4 C0' 106.57(19) . . ?
C0T1 C0T4 C0' 107.35(18) . . ?
O0 C0' N1 118.76(18) . . ?
O0 C0' C0T4 119.27(19) . . ?
N1 C0' C0T4 121.94(18) . . ?
C0' N1 C1A 118.24(16) . . ?
C0' N1 C1D 130.46(17) . . ?
C1A N1 C1D 110.74(17) . . ?
N1 C1A C1' 112.97(16) . . ?
N1 C1A C1B 103.78(17) . . ?
C1' C1A C1B 111.60(17) . . ?
N1 C1A H1A 112.2(16) . . ?
C1' C1A H1A 106.7(15) . . ?
C1B C1A H1A 109.7(14) . . ?
C1G C1B C1A 102.98(19) . . ?
C1G C1B H1B1 111.2 . . ?
C1A C1B H1B1 111.2 . . ?
C1G C1B H1B2 111.2 . . ?
C1A C1B H1B2 111.2 . . ?
H1B1 C1B H1B2 109.1 . . ?
C1D C1G C1B 103.61(19) . . ?
C1D C1G H1G1 111.0 . . ?
C1B C1G H1G1 111.0 . . ?
C1D C1G H1G2 111.0 . . ?
C1B C1G H1G2 111.0 . . ?
H1G1 C1G H1G2 109.0 . . ?
N1 C1D C1G 104.32(19) . . ?
N1 C1D H1D1 110.9 . . ?
C1G C1D H1D1 110.9 . . ?
N1 C1D H1D2 110.9 . . ?
C1G C1D H1D2 110.9 . . ?
H1D1 C1D H1D2 108.9 . . ?
O1 C1' N2 123.96(18) . . ?
O1 C1' C1A 121.71(18) . . ?
N2 C1' C1A 114.21(17) . . ?
C1' N2 C2B 123.10(18) . . ?
C1' N2 H2 118.5 . . ?
C2B N2 H2 118.5 . . ?
C2' C2A C2B 112.68(17) . . ?
C2' C2A H2A1 109.1 . . ?
C2B C2A H2A1 109.1 . . ?
C2' C2A H2A2 109.1 . . ?
C2B C2A H2A2 109.1 . . ?
H2A1 C2A H2A2 107.8 . . ?
N2 C2B C2A 110.89(17) . . ?
N2 C2B H2B1 109.5 . . ?
C2A C2B H2B1 109.5 . . ?
N2 C2B H2B2 109.5 . . ?
C2A C2B H2B2 109.5 . . ?
H2B1 C2B H2B2 108.0 . . ?
O2 C2' N0M 122.4(2) . . ?
O2 C2' C2A 121.9(2) . . ?
N0M C2' C2A 115.6(2) . . ?
C2' N0M C0M 122.4(2) . . ?
C2' N0M H0M 118.9(17) . . ?
C0M N0M H0M 118.7(17) . . ?
N0M C0M H3A 109.5 . . ?
N0M C0M H3B 109.5 . . ?
H3A C0M H3B 109.5 . . ?
N0M C0M H3C 109.5 . . ?
H3A C0M H3C 109.5 . . ?
H3B C0M H3C 109.5 . . ?
HW1 OW HW2 107(3) . . ?

loop_
_geom_bond_atom_site_label_1
_geom_bond_atom_site_label_2
_geom_bond_distance
_geom_bond_site_symmetry_2
_geom_bond_publ_flag
C0T1 C0T4 1.522(4) . ?
C0T1 H0T1 0.9600 . ?
C0T1 H0T2 0.9600 . ?
C0T1 H0T3 0.9600 . ?
C0T2 C0T4 1.521(4) . ?
C0T2 H0T4 0.9600 . ?
C0T2 H0T5 0.9600 . ?
C0T2 H0T6 0.9600 . ?
C0T3 C0T4 1.518(4) . ?
C0T3 H0T7 0.9600 . ?
C0T3 H0T8 0.9600 . ?
C0T3 H0T9 0.9600 . ?
C0T4 C0' 1.548(3) . ?
C0' O0 1.227(3) . ?
C0' N1 1.339(3) . ?
N1 C1A 1.471(3) . ?
N1 C1D 1.475(3) . ?
C1A C1' 1.521(3) . ?
C1A C1B 1.534(3) . ?
C1A H1A 1.00(3) . ?
C1B C1G 1.517(3) . ?
C1B H1B1 0.9700 . ?
C1B H1B2 0.9700 . ?
C1G C1D 1.516(4) . ?
C1G H1G1 0.9700 . ?
C1G H1G2 0.9700 . ?
C1D H1D1 0.9700 . ?
C1D H1D2 0.9700 . ?
C1' O1 1.233(2) . ?
C1' N2 1.317(3) . ?
N2 C2B 1.454(3) . ?
N2 H2 0.8600 . ?
C2A C2' 1.502(3) . ?
C2A C2B 1.506(3) . ?
C2A H2A1 0.9700 . ?
C2A H2A2 0.9700 . ?
C2B H2B1 0.9700 . ?
C2B H2B2 0.9700 . ?
C2' O2 1.220(3) . ?
C2' N0M 1.331(3) . ?
N0M C0M 1.447(3) . ?
N0M H0M 0.91(3) . ?
C0M H3A 0.9600 . ?
C0M H3B 0.9600 . ?
C0M H3C 0.9600 . ?
OW HW1 0.99(4) . ?
OW HW2 0.85(3) . ?

loop_
_geom_torsion_atom_site_label_1
_geom_torsion_atom_site_label_2
_geom_torsion_atom_site_label_3
_geom_torsion_atom_site_label_4
_geom_torsion
_geom_torsion_site_symmetry_1
_geom_torsion_site_symmetry_2
_geom_torsion_site_symmetry_3
_geom_torsion_site_symmetry_4
_geom_torsion_publ_flag
C0T3 C0T4 C0' O0 146.9(3) . . . . ?
C0T2 C0T4 C0' O0 -89.3(3) . . . . ?
C0T1 C0T4 C0' O0 25.8(3) . . . . ?
C0T3 C0T4 C0' N1 -35.1(3) . . . . ?
C0T2 C0T4 C0' N1 88.7(3) . . . . ?
C0T1 C0T4 C0' N1 -156.3(2) . . . . ?
O0 C0' N1 C1A 0.8(3) . . . . ?
C0T4 C0' N1 C1A -177.19(17) . . . . ?
O0 C0' N1 C1D 171.3(2) . . . . ?
C0T4 C0' N1 C1D -6.6(3) . . . . ?
C0' N1 C1A C1' -53.4(2) . . . . ?
C1D N1 C1A C1' 134.29(19) . . . . ?
C0' N1 C1A C1B -174.41(18) . . . . ?
C1D N1 C1A C1B 13.3(2) . . . . ?
N1 C1A C1B C1G -31.7(2) . . . . ?
C1' C1A C1B C1G -153.6(2) . . . . ?
C1A C1B C1G C1D 38.4(3) . . . . ?
C0' N1 C1D C1G -160.5(2) . . . . ?
C1A N1 C1D C1G 10.6(2) . . . . ?
C1B C1G C1D N1 -30.4(3) . . . . ?
N1 C1A C1' O1 -43.4(3) . . . . ?
C1B C1A C1' O1 73.1(2) . . . . ?
N1 C1A C1' N2 140.48(19) . . . . ?
C1B C1A C1' N2 -103.0(2) . . . . ?
O1 C1' N2 C2B 8.2(3) . . . . ?
C1A C1' N2 C2B -175.76(19) . . . . ?
C1' N2 C2B C2A 87.3(3) . . . . ?
C2' C2A C2B N2 -179.37(19) . . . . ?
C2B C2A C2' O2 24.2(4) . . . . ?
C2B C2A C2' N0M -158.3(2) . . . . ?
O2 C2' N0M C0M -1.6(5) . . . . ?
C2A C2' N0M C0M -179.0(3) . . . . ?

loop_
_cod_related_entry_id
_cod_related_entry_database
_cod_related_entry_code
1 ChemSpider 21188791
